data_1527810
loop_
_publ_author_name
'Meyer, G.'

_publ_section_title
;
 Chlorometallate(III) mit Barytstruktur: Cs Fe Cl4 und Cs Al Cl4
;
_journal_name_full 'Zeitschrift fuer Anorganische und Allgemeine Chemie'
_journal_page_first 87
_journal_page_last 94
_journal_volume 436
_journal_year 1977
_chemical_formula_sum 'Cl4 Cs Fe'
_chemical_name_systematic 'Cs Fe Cl4'
_space_group_IT_number 62
_symmetry_space_group_name_Hall '-P 2c 2ab'
_symmetry_space_group_name_H-M 'P b n m'
_cell_angle_alpha 90
_cell_angle_beta 90
_cell_angle_gamma 90
_cell_formula_units_Z 4
_cell_length_a 9.423
_cell_length_b 11.71
_cell_length_c 7.145
_cell_volume 788.403
_citation_journal_id_ASTM ZAACAB
_cod_data_source_file Meyer_ZAACAB_1977_736.cif
_cod_data_source_block Cl4Cs1Fe1
_cod_original_cell_volume 788.4031
_cod_original_sg_symbol_Hall '-P 2ac 2n (z,x,y)'
_cod_original_formula_sum 'Cl4 Cs1 Fe1'
_cod_database_code 1527810

loop_
_symmetry_equiv_pos_as_xyz
x,y,z
x+1/2,-y+1/2,-z
-x+1/2,y+1/2,-z+1/2
-x,-y,z+1/2
-x,-y,-z
-x-1/2,y-1/2,z
x-1/2,-y-1/2,z-1/2
x,y,-z-1/2

loop_
_atom_site_label
_atom_site_type_symbol
_atom_site_fract_x
_atom_site_fract_y
_atom_site_fract_z
_atom_site_occupancy
_atom_site_U_iso_or_equiv
Cl3 Cl-1 0.829 0.083 0.004 1 0.0
Cl2 Cl-1 0.55 0.218 0.25 1 0.0
Cs1 Cs+1 0.1654 0.18 0.25 1 0.0
Fe1 Fe+3 0.695 0.07 0.25 1 0.0
Cl1 Cl-1 0.594 -0.101 0.25 1 0.0
